data_7241324
loop_
_publ_author_name
'Singha, Soumen'
'Goswami, Somen'
'Dey, Sanjoy Kumar'
'Jana, Rajkumar'
'Ray, Partha Pratim'
'Saha, Indrajit'
'Rizzoli, Corrado'
'Bag, Partha Pratim'
'Kumar, Sanjay'
'SAHA, RAJAT'

_publ_section_title
;
 Synergistic Effect of Various Intermolecular Interactions on
 Self-assembly and Optoelectronic Behaviour in Co-crystals/Salts of
 Tetrabromoterephthalic Acid: A Report on Their Structure, Theoretical
 Study and Hirshfeld Surface Analysis
;
_journal_name_full CrystEngComm
_journal_paper_doi 10.1039/D0CE01102A
_journal_year 2020
_chemical_formula_moiety 'C8 H2 Br4 O4, C5 H4 Br N'
_chemical_formula_sum 'C13 H6 Br5 N O4'
_chemical_formula_weight 639.74
_space_group_crystal_system triclinic
_space_group_IT_number 2
_space_group_name_Hall '-P 1'
_space_group_name_H-M_alt 'P -1'
_atom_sites_solution_hydrogens geom
_audit_creation_method SHELXL-2014/7
_audit_update_record
;
2018-05-06 deposited with the CCDC.	2020-09-29 downloaded from the CCDC.
;
_cell_angle_alpha 70.384(3)
_cell_angle_beta 71.053(3)
_cell_angle_gamma 77.807(4)
_cell_formula_units_Z 2
_cell_length_a 8.8412(19)
_cell_length_b 9.012(2)
_cell_length_c 12.227(3)
_cell_measurement_reflns_used 665
_cell_measurement_temperature 294(2)
_cell_measurement_theta_max 22.75
_cell_measurement_theta_min 7.40
_cell_volume 862.2(3)
_computing_cell_refinement 'SAINT (Bruker, 2008)'
_computing_data_collection 'APEX2 (Bruker, 2008)'
_computing_data_reduction 'SAINT (Bruker, 2008)'
_computing_structure_refinement 'SHELXL-2014/7 (Sheldrick, 2015)'
_computing_structure_solution 'SHELXT (Sheldrick, 2008)'
_diffrn_ambient_temperature 294(2)
_diffrn_measured_fraction_theta_full 0.997
_diffrn_measured_fraction_theta_max 0.997
_diffrn_measurement_device_type 'Bruker APEX-II CCD'
_diffrn_measurement_method '\w scan'
_diffrn_radiation_type MoK\a
_diffrn_radiation_wavelength 0.71073
_diffrn_reflns_av_R_equivalents 0.0529
_diffrn_reflns_av_unetI/netI 0.0609
_diffrn_reflns_Laue_measured_fraction_full 0.997
_diffrn_reflns_Laue_measured_fraction_max 0.997
_diffrn_reflns_limit_h_max 10
_diffrn_reflns_limit_h_min -10
_diffrn_reflns_limit_k_max 10
_diffrn_reflns_limit_k_min -10
_diffrn_reflns_limit_l_max 14
_diffrn_reflns_limit_l_min -14
_diffrn_reflns_number 9209
_diffrn_reflns_point_group_measured_fraction_full 0.997
_diffrn_reflns_point_group_measured_fraction_max 0.997
_diffrn_reflns_theta_full 25.242
_diffrn_reflns_theta_max 25.496
_diffrn_reflns_theta_min 1.839
_exptl_absorpt_coefficient_mu 11.668
_exptl_absorpt_correction_T_max 0.746
_exptl_absorpt_correction_T_min 0.176
_exptl_absorpt_correction_type multi-scan
_exptl_absorpt_process_details '(SADABS; Bruker, 2008)'
_exptl_crystal_colour colourless
_exptl_crystal_density_diffrn 2.464
_exptl_crystal_description block
_exptl_crystal_F_000 596
_exptl_crystal_size_max 0.230
_exptl_crystal_size_mid 0.180
_exptl_crystal_size_min 0.140
_refine_diff_density_max 0.706
_refine_diff_density_min -0.926
_refine_diff_density_rms 0.141
_refine_ls_extinction_method none
_refine_ls_goodness_of_fit_ref 1.095
_refine_ls_hydrogen_treatment constr
_refine_ls_matrix_type full
_refine_ls_number_parameters 210
_refine_ls_number_reflns 3189
_refine_ls_number_restraints 0
_refine_ls_restrained_S_all 1.095
_refine_ls_R_factor_all 0.0491
_refine_ls_R_factor_gt 0.0407
_refine_ls_shift/su_max 0.001
_refine_ls_shift/su_mean 0.000
_refine_ls_structure_factor_coef Fsqd
_refine_ls_weighting_details 'w=1/[\s^2^(Fo^2^)+(0.0574P)^2^+0.3159P] where P=(Fo^2^+2Fc^2^)/3'
_refine_ls_weighting_scheme calc
_refine_ls_wR_factor_gt 0.1123
_refine_ls_wR_factor_ref 0.1179
_reflns_Friedel_coverage 0.000
_reflns_number_gt 2649
_reflns_number_total 3189
_reflns_threshold_expression 'I > 2\s(I)'
_cod_data_source_file d0ce01102a2.cif
_cod_data_source_block SK14
_cod_database_code 7241324
_shelx_shelxl_version_number 2014/7
_shelx_space_group_comment
;
The symmetry employed for this shelxl refinement is uniquely defined
by the following loop, which should always be used as a source of
symmetry information in preference to the above space-group names.
They are only intended as comments.
;
_shelx_estimated_absorpt_t_min 0.174
_shelx_estimated_absorpt_t_max 0.292

loop_
_space_group_symop_operation_xyz
'x, y, z'
'-x, -y, -z'

loop_
_atom_site_label
_atom_site_type_symbol
_atom_site_fract_x
_atom_site_fract_y
_atom_site_fract_z
_atom_site_U_iso_or_equiv
_atom_site_adp_type
_atom_site_occupancy
_atom_site_site_symmetry_order
_atom_site_calc_flag
_atom_site_refinement_flags_posn
_atom_site_refinement_flags_adp
_atom_site_refinement_flags_occupancy
_atom_site_disorder_assembly
_atom_site_disorder_group
Br1 Br 0.58513(7) 0.27146(6) 0.58763(4) 0.04496(19) Uani 1 1 d . . . . .
Br2 Br 0.41866(7) 0.10398(6) 0.23856(4) 0.0493(2) Uani 1 1 d . . . . .
Br3 Br 0.32602(7) 0.79236(7) 0.11632(6) 0.0531(2) Uani 1 1 d . . . . .
Br4 Br 0.10631(6) 0.55985(8) 0.08081(6) 0.0602(2) Uani 1 1 d . . . . .
Br5 Br 0.95756(10) 0.72948(14) 0.53736(8) 0.0967(3) Uani 1 1 d . . . . .
O1 O 0.4056(5) 0.4267(5) 0.3532(4) 0.0568(10) Uani 1 1 d . . . . .
O2 O 0.6629(5) 0.3461(4) 0.2759(3) 0.0533(10) Uani 1 1 d . . . . .
H2 H 0.6667 0.4392 0.2355 0.080 Uiso 1 1 calc R U . . .
O3 O 0.7186(4) 0.6294(4) 0.1496(3) 0.0415(8) Uani 1 1 d . . . . .
H3 H 0.7346 0.6994 0.1721 0.062 Uiso 1 1 calc R U . . .
O4 O 0.7372(5) 0.8122(4) -0.0290(3) 0.0499(10) Uani 1 1 d . . . . .
N1 N 0.8240(5) 0.8068(6) 0.2319(4) 0.0482(11) Uani 1 1 d . . . . .
C1 C 0.5086(6) 0.1557(6) 0.4254(4) 0.0345(10) Uani 1 1 d . . . . .
C2 C 0.5392(6) 0.1134(6) 0.5377(4) 0.0346(10) Uani 1 1 d . . . . .
C3 C 0.4687(6) 0.0430(6) 0.3884(4) 0.0350(11) Uani 1 1 d . . . . .
C4 C 0.5187(7) 0.3270(6) 0.3458(4) 0.0396(12) Uani 1 1 d . . . . .
C5 C 0.5917(6) 0.5930(6) 0.0202(4) 0.0327(10) Uani 1 1 d . . . . .
C6 C 0.4242(6) 0.6200(5) 0.0527(4) 0.0314(10) Uani 1 1 d . . . . .
C7 C 0.3344(6) 0.5277(6) 0.0339(4) 0.0341(10) Uani 1 1 d . . . . .
C8 C 0.6918(6) 0.6909(6) 0.0443(4) 0.0346(11) Uani 1 1 d . . . . .
C9 C 0.8523(7) 0.7416(8) 0.3400(6) 0.0531(14) Uani 1 1 d . . . . .
H9 H 0.8254 0.6402 0.3854 0.064 Uiso 1 1 calc R U . . .
C10 C 0.9209(7) 0.8241(9) 0.3840(6) 0.0619(17) Uani 1 1 d . . . . .
C11 C 0.9601(8) 0.9714(10) 0.3175(7) 0.082(2) Uani 1 1 d . . . . .
H11 H 1.0073 1.0279 0.3464 0.098 Uiso 1 1 calc R U . . .
C12 C 0.9291(9) 1.0376(9) 0.2054(7) 0.078(2) Uani 1 1 d . . . . .
H12 H 0.9558 1.1386 0.1585 0.094 Uiso 1 1 calc R U . . .
C13 C 0.8582(7) 0.9515(8) 0.1645(6) 0.0617(17) Uani 1 1 d . . . . .
H13 H 0.8348 0.9948 0.0905 0.074 Uiso 1 1 calc R U . . .

loop_
_atom_site_aniso_label
_atom_site_aniso_U_11
_atom_site_aniso_U_22
_atom_site_aniso_U_33
_atom_site_aniso_U_23
_atom_site_aniso_U_13
_atom_site_aniso_U_12
Br1 0.0643(4) 0.0388(3) 0.0435(3) -0.0193(2) -0.0192(2) -0.0112(3)
Br2 0.0774(4) 0.0441(3) 0.0344(3) -0.0118(2) -0.0254(3) -0.0072(3)
Br3 0.0530(4) 0.0553(4) 0.0735(4) -0.0485(3) -0.0289(3) 0.0142(3)
Br4 0.0329(3) 0.0859(5) 0.0843(4) -0.0587(4) -0.0164(3) 0.0031(3)
Br5 0.0781(6) 0.1575(9) 0.0890(5) -0.0736(6) -0.0367(4) -0.0009(5)
O1 0.061(3) 0.035(2) 0.072(3) -0.0120(19) -0.024(2) 0.002(2)
O2 0.066(3) 0.036(2) 0.051(2) -0.0031(17) -0.0127(19) -0.0109(19)
O3 0.059(2) 0.040(2) 0.0391(17) -0.0134(15) -0.0246(16) -0.0133(17)
O4 0.071(3) 0.042(2) 0.0441(19) -0.0048(16) -0.0253(18) -0.0206(19)
N1 0.051(3) 0.052(3) 0.059(3) -0.035(2) -0.018(2) -0.002(2)
C1 0.044(3) 0.032(3) 0.030(2) -0.0129(18) -0.0088(19) -0.004(2)
C2 0.041(3) 0.032(3) 0.035(2) -0.0152(19) -0.011(2) -0.005(2)
C3 0.049(3) 0.035(3) 0.027(2) -0.0131(19) -0.014(2) -0.005(2)
C4 0.057(4) 0.033(3) 0.037(2) -0.016(2) -0.017(2) -0.006(3)
C5 0.042(3) 0.033(3) 0.030(2) -0.0100(18) -0.0171(19) -0.004(2)
C6 0.037(3) 0.031(2) 0.034(2) -0.0188(19) -0.0156(19) 0.004(2)
C7 0.030(2) 0.045(3) 0.035(2) -0.020(2) -0.0138(19) 0.002(2)
C8 0.039(3) 0.034(3) 0.039(2) -0.014(2) -0.017(2) -0.004(2)
C9 0.041(3) 0.060(4) 0.072(4) -0.040(3) -0.016(3) 0.000(3)
C10 0.047(4) 0.089(5) 0.074(4) -0.055(4) -0.017(3) -0.006(3)
C11 0.062(4) 0.111(7) 0.111(6) -0.085(5) -0.013(4) -0.019(4)
C12 0.071(5) 0.071(5) 0.100(6) -0.046(4) -0.004(4) -0.020(4)
C13 0.055(4) 0.069(5) 0.070(4) -0.039(3) -0.010(3) -0.008(3)

loop_
_atom_type_symbol
_atom_type_description
_atom_type_scat_dispersion_real
_atom_type_scat_dispersion_imag
_atom_type_scat_source
C C 0.0033 0.0016 'International Tables Vol C Tables 4.2.6.8 and 6.1.1.4'
H H 0.0000 0.0000 'International Tables Vol C Tables 4.2.6.8 and 6.1.1.4'
Br Br -0.2901 2.4595 'International Tables Vol C Tables 4.2.6.8 and 6.1.1.4'
N N 0.0061 0.0033 'International Tables Vol C Tables 4.2.6.8 and 6.1.1.4'
O O 0.0106 0.0060 'International Tables Vol C Tables 4.2.6.8 and 6.1.1.4'

loop_
_geom_angle_atom_site_label_1
_geom_angle_atom_site_label_2
_geom_angle_atom_site_label_3
_geom_angle
_geom_angle_site_symmetry_1
_geom_angle_site_symmetry_3
_geom_angle_publ_flag
C4 O2 H2 109.5 . . ?
C8 O3 H3 109.5 . . ?
C13 N1 C9 122.3(5) . . ?
C3 C1 C2 119.9(4) . . ?
C3 C1 C4 121.2(4) . . ?
C2 C1 C4 118.9(4) . . ?
C1 C2 C3 119.7(4) . 2_656 ?
C1 C2 Br1 118.7(4) . . ?
C3 C2 Br1 121.5(3) 2_656 . ?
C1 C3 C2 120.3(4) . 2_656 ?
C1 C3 Br2 119.5(3) . . ?
C2 C3 Br2 120.1(3) 2_656 . ?
O1 C4 O2 126.9(5) . . ?
O1 C4 C1 122.2(5) . . ?
O2 C4 C1 110.9(5) . . ?
C6 C5 C7 118.2(4) . 2_665 ?
C6 C5 C8 121.0(4) . . ?
C7 C5 C8 120.7(4) 2_665 . ?
C7 C6 C5 120.6(4) . . ?
C7 C6 Br3 121.5(4) . . ?
C5 C6 Br3 117.8(3) . . ?
C6 C7 C5 121.1(4) . 2_665 ?
C6 C7 Br4 121.2(4) . . ?
C5 C7 Br4 117.7(3) 2_665 . ?
O4 C8 O3 126.0(4) . . ?
O4 C8 C5 121.4(4) . . ?
O3 C8 C5 112.6(4) . . ?
N1 C9 C10 120.0(6) . . ?
N1 C9 H9 120.0 . . ?
C10 C9 H9 120.0 . . ?
C11 C10 C9 119.8(6) . . ?
C11 C10 Br5 121.2(5) . . ?
C9 C10 Br5 119.0(5) . . ?
C10 C11 C12 119.4(6) . . ?
C10 C11 H11 120.3 . . ?
C12 C11 H11 120.3 . . ?
C13 C12 C11 119.2(7) . . ?
C13 C12 H12 120.4 . . ?
C11 C12 H12 120.4 . . ?
N1 C13 C12 119.3(7) . . ?
N1 C13 H13 120.3 . . ?
C12 C13 H13 120.3 . . ?

loop_
_geom_bond_atom_site_label_1
_geom_bond_atom_site_label_2
_geom_bond_distance
_geom_bond_site_symmetry_2
_geom_bond_publ_flag
Br1 C2 1.886(5) . ?
Br2 C3 1.897(4) . ?
Br3 C6 1.890(5) . ?
Br4 C7 1.895(5) . ?
Br5 C10 1.885(6) . ?
O1 C4 1.197(7) . ?
O2 C4 1.293(6) . ?
O2 H2 0.8200 . ?
O3 C8 1.298(5) . ?
O3 H3 0.8200 . ?
O4 C8 1.206(6) . ?
N1 C13 1.324(8) . ?
N1 C9 1.336(7) . ?
C1 C3 1.388(6) . ?
C1 C2 1.397(6) . ?
C1 C4 1.526(7) . ?
C2 C3 1.398(6) 2_656 ?
C3 C2 1.398(6) 2_656 ?
C5 C6 1.393(7) . ?
C5 C7 1.396(7) 2_665 ?
C5 C8 1.525(6) . ?
C6 C7 1.380(6) . ?
C7 C5 1.396(7) 2_665 ?
C9 C10 1.372(8) . ?
C9 H9 0.9300 . ?
C10 C11 1.354(10) . ?
C11 C12 1.391(10) . ?
C11 H11 0.9300 . ?
C12 C13 1.384(9) . ?
C12 H12 0.9300 . ?
C13 H13 0.9300 . ?

loop_
_geom_hbond_atom_site_label_D
_geom_hbond_atom_site_label_H
_geom_hbond_atom_site_label_A
_geom_hbond_distance_DH
_geom_hbond_distance_HA
_geom_hbond_distance_DA
_geom_hbond_angle_DHA
_geom_hbond_site_symmetry_A
O2 H2 O3 0.82 1.75 2.557(5) 168 1_555
O3 H3 N1 0.82 1.81 2.598(4) 161 1_555
